data_1563723
loop_
_publ_author_name
'Nettleman, Joseph H.'
'Supkowski, Ronald M.'
'LaDuca, Robert L.'

_publ_section_title
;
 Alkyl group dependence on structure and magnetic properties in layered
 cobalt coordination polymers containing substituted glutarate ligands and
 4,4&#x2032;-bipyridine
;
_journal_issue 2
_journal_name_full 'Journal of Solid State Chemistry'
_journal_page_first 291
_journal_page_last 303
_journal_paper_doi 10.1016/j.jssc.2009.11.015
_journal_volume 183
_journal_year 2010
_chemical_formula_sum 'C19 H20 Co N2 O4'
_chemical_formula_weight 399.30
_space_group_IT_number 2
_space_group_name_Hall '-P 1'
_space_group_name_H-M_alt 'P -1'
_symmetry_cell_setting triclinic
_symmetry_space_group_name_H-M 'P -1'
_atom_sites_solution_hydrogens geom
_atom_sites_solution_primary direct
_atom_sites_solution_secondary difmap
_audit_creation_method SHELXL-97
_audit_update_record
;
2009-05-28 # Formatted by publCIF
;
_cell_angle_alpha 61.930(2)
_cell_angle_beta 74.132(2)
_cell_angle_gamma 84.151(2)
_cell_formula_units_Z 2
_cell_length_a 8.2186(17)
_cell_length_b 10.987(2)
_cell_length_c 11.121(2)
_cell_measurement_temperature 173(2)
_cell_volume 851.9(3)
_computing_structure_refinement 'SHELXL-97 (Sheldrick, 2008)'
_computing_structure_solution 'SHELXS-97 (Sheldrick, 2008)'
_diffrn_ambient_temperature 173(2)
_diffrn_measured_fraction_theta_full 0.999
_diffrn_measured_fraction_theta_max 0.920
_diffrn_radiation_monochromator graphite
_diffrn_radiation_source 'fine-focus sealed tube'
_diffrn_radiation_type MoK\a
_diffrn_radiation_wavelength 0.71073
_diffrn_reflns_av_R_equivalents 0.0266
_diffrn_reflns_av_sigmaI/netI 0.0230
_diffrn_reflns_limit_h_max 10
_diffrn_reflns_limit_h_min -10
_diffrn_reflns_limit_k_max 14
_diffrn_reflns_limit_k_min -12
_diffrn_reflns_limit_l_max 14
_diffrn_reflns_limit_l_min 0
_diffrn_reflns_number 25721
_diffrn_reflns_theta_full 25.00
_diffrn_reflns_theta_max 28.65
_diffrn_reflns_theta_min 2.10
_exptl_absorpt_coefficient_mu 1.035
_exptl_absorpt_correction_T_max 0.9144
_exptl_absorpt_correction_T_min 0.6166
_exptl_absorpt_correction_type multi-scan
_exptl_absorpt_process_details TWINABS
_exptl_crystal_colour needle
_exptl_crystal_density_diffrn 1.557
_exptl_crystal_density_method 'not measured'
_exptl_crystal_description orange
_exptl_crystal_F_000 414
_exptl_crystal_size_max 0.52
_exptl_crystal_size_mid 0.12
_exptl_crystal_size_min 0.09
_refine_diff_density_max 0.384
_refine_diff_density_min -0.300
_refine_diff_density_rms 0.074
_refine_ls_extinction_method none
_refine_ls_goodness_of_fit_ref 1.045
_refine_ls_hydrogen_treatment mixed
_refine_ls_matrix_type full
_refine_ls_number_parameters 235
_refine_ls_number_reflns 4020
_refine_ls_number_restraints 0
_refine_ls_restrained_S_all 1.045
_refine_ls_R_factor_all 0.0413
_refine_ls_R_factor_gt 0.0344
_refine_ls_shift/su_max 0.001
_refine_ls_shift/su_mean 0.000
_refine_ls_structure_factor_coef Fsqd
_refine_ls_weighting_details 'calc w=1/[\s^2^(Fo^2^)+(0.0192P)^2^+1.4234P] where P=(Fo^2^+2Fc^2^)/3'
_refine_ls_weighting_scheme calc
_refine_ls_wR_factor_gt 0.0750
_refine_ls_wR_factor_ref 0.0787
_reflns_number_gt 3598
_reflns_number_total 4020
_reflns_threshold_expression >2sigma(I)
_cod_data_source_file JSSC-2010-183-291.cif
_cod_data_source_block p1b2
_cod_original_cell_volume 851.8(3)
_cod_original_sg_symbol_H-M P-1
_cod_database_code 1563723

loop_
_symmetry_equiv_pos_as_xyz
'x, y, z'
'-x, -y, -z'

loop_
_atom_site_label
_atom_site_type_symbol
_atom_site_fract_x
_atom_site_fract_y
_atom_site_fract_z
_atom_site_U_iso_or_equiv
_atom_site_adp_type
_atom_site_occupancy
_atom_site_symmetry_multiplicity
_atom_site_calc_flag
_atom_site_refinement_flags
_atom_site_disorder_assembly
_atom_site_disorder_group
Co1 Co 1.13629(3) 0.65247(3) 0.00237(3) 0.01403(8) Uani 1 1 d . . .
O1 O 0.88007(18) 0.65832(14) 0.07465(15) 0.0188(3) Uani 1 1 d . . .
O2 O 0.8153(2) 0.44852(15) 0.11443(15) 0.0218(3) Uani 1 1 d . . .
O3 O 0.39952(18) 0.69093(15) -0.02768(16) 0.0223(3) Uani 1 1 d . . .
O4 O 0.20959(18) 0.77599(15) 0.09110(16) 0.0216(3) Uani 1 1 d . . .
N1 N 1.1484(2) 0.47159(17) 0.19416(17) 0.0173(3) Uani 1 1 d . . .
N2 N 1.1252(2) -0.16098(17) 0.81743(17) 0.0170(3) Uani 1 1 d . . .
C1 C 1.0496(3) 0.4544(2) 0.3192(2) 0.0187(4) Uani 1 1 d . . .
H1 H 0.9796 0.5278 0.3221 0.022 Uiso 1 1 calc R . .
C2 C 1.0443(3) 0.3353(2) 0.4442(2) 0.0191(4) Uani 1 1 d . . .
H2 H 0.9735 0.3289 0.5304 0.023 Uiso 1 1 calc R . .
C3 C 1.1435(2) 0.22473(19) 0.4432(2) 0.0166(4) Uani 1 1 d . . .
C4 C 1.2507(3) 0.3688(2) 0.1939(2) 0.0211(4) Uani 1 1 d . . .
H4 H 1.3264 0.3808 0.1072 0.025 Uiso 1 1 calc R . .
C5 C 1.2512(3) 0.2459(2) 0.3140(2) 0.0220(4) Uani 1 1 d . . .
H5 H 1.3256 0.1757 0.3083 0.026 Uiso 1 1 calc R . .
C6 C 1.1330(2) 0.0913(2) 0.5732(2) 0.0165(4) Uani 1 1 d . . .
C7 C 1.0449(3) 0.0747(2) 0.7065(2) 0.0186(4) Uani 1 1 d . . .
H7 H 0.9860 0.1496 0.7170 0.022 Uiso 1 1 calc R . .
C8 C 1.2148(3) -0.0240(2) 0.5673(2) 0.0259(5) Uani 1 1 d . . .
H8 H 1.2749 -0.0189 0.4788 0.031 Uiso 1 1 calc R . .
C9 C 1.0440(3) -0.0516(2) 0.8237(2) 0.0187(4) Uani 1 1 d . . .
H9 H 0.9821 -0.0610 0.9135 0.022 Uiso 1 1 calc R . .
C10 C 1.2087(3) -0.1457(2) 0.6896(2) 0.0261(5) Uani 1 1 d . . .
H10 H 1.2666 -0.2223 0.6826 0.031 Uiso 1 1 calc R . .
C11 C 0.7797(2) 0.5571(2) 0.1262(2) 0.0158(4) Uani 1 1 d . . .
C12 C 0.6047(2) 0.5567(2) 0.2183(2) 0.0180(4) Uani 1 1 d . . .
H12A H 0.6024 0.4862 0.3160 0.022 Uiso 1 1 calc R . .
H12B H 0.5228 0.5247 0.1876 0.022 Uiso 1 1 calc R . .
C13 C 0.5381(2) 0.6894(2) 0.2241(2) 0.0183(4) Uani 1 1 d . . .
C14 C 0.5022(3) 0.7982(2) 0.0828(2) 0.0215(4) Uani 1 1 d . . .
H14A H 0.4708 0.8851 0.0883 0.026 Uiso 1 1 calc R . .
H14B H 0.6073 0.8172 0.0063 0.026 Uiso 1 1 calc R . .
C15 C 0.6560(3) 0.7557(3) 0.2658(3) 0.0273(5) Uani 1 1 d . . .
H15A H 0.7170 0.6838 0.3311 0.033 Uiso 1 1 calc R . .
H15B H 0.7402 0.8199 0.1811 0.033 Uiso 1 1 calc R . .
C16 C 0.5396(3) 0.8341(3) 0.3385(4) 0.0458(8) Uani 1 1 d . . .
H16A H 0.5705 0.8165 0.4252 0.055 Uiso 1 1 calc R . .
H16B H 0.5499 0.9347 0.2745 0.055 Uiso 1 1 calc R . .
C17 C 0.3585(3) 0.7809(3) 0.3748(3) 0.0365(6) Uani 1 1 d . . .
H17A H 0.3008 0.7532 0.4750 0.044 Uiso 1 1 calc R . .
H17B H 0.2922 0.8527 0.3148 0.044 Uiso 1 1 calc R . .
C18 C 0.3777(3) 0.6566(2) 0.3462(2) 0.0238(4) Uani 1 1 d . . .
H18A H 0.2777 0.6443 0.3191 0.029 Uiso 1 1 calc R . .
H18B H 0.3908 0.5713 0.4308 0.029 Uiso 1 1 calc R . .
C19 C 0.3626(3) 0.7540(2) 0.0453(2) 0.0183(4) Uani 1 1 d . . .

loop_
_atom_site_aniso_label
_atom_site_aniso_U_11
_atom_site_aniso_U_22
_atom_site_aniso_U_33
_atom_site_aniso_U_23
_atom_site_aniso_U_13
_atom_site_aniso_U_12
Co1 0.01537(13) 0.01203(13) 0.01229(13) -0.00410(10) -0.00314(9) 0.00139(9)
O1 0.0170(7) 0.0149(7) 0.0202(7) -0.0057(6) -0.0032(5) 0.0014(5)
O2 0.0305(8) 0.0163(7) 0.0186(7) -0.0095(6) -0.0049(6) 0.0039(6)
O3 0.0199(7) 0.0252(8) 0.0229(7) -0.0128(6) -0.0047(6) 0.0024(6)
O4 0.0181(7) 0.0241(8) 0.0247(8) -0.0124(6) -0.0077(6) 0.0046(6)
N1 0.0179(8) 0.0154(8) 0.0152(8) -0.0040(7) -0.0051(6) 0.0015(6)
N2 0.0209(8) 0.0134(8) 0.0145(8) -0.0042(6) -0.0056(6) 0.0009(6)
C1 0.0206(10) 0.0158(9) 0.0175(9) -0.0070(8) -0.0040(8) 0.0039(7)
C2 0.0214(10) 0.0180(10) 0.0150(9) -0.0066(8) -0.0028(8) 0.0014(8)
C3 0.0172(9) 0.0136(9) 0.0151(9) -0.0030(7) -0.0053(7) 0.0000(7)
C4 0.0202(10) 0.0213(10) 0.0155(9) -0.0055(8) -0.0017(8) 0.0027(8)
C5 0.0233(10) 0.0187(10) 0.0182(10) -0.0061(8) -0.0034(8) 0.0076(8)
C6 0.0181(9) 0.0143(9) 0.0157(9) -0.0048(7) -0.0059(7) -0.0002(7)
C7 0.0195(10) 0.0162(9) 0.0174(9) -0.0058(8) -0.0056(8) 0.0032(7)
C8 0.0396(13) 0.0193(10) 0.0142(9) -0.0070(8) -0.0024(9) 0.0039(9)
C9 0.0187(10) 0.0198(10) 0.0139(9) -0.0058(8) -0.0028(7) 0.0020(8)
C10 0.0392(13) 0.0150(10) 0.0194(10) -0.0069(8) -0.0044(9) 0.0059(9)
C11 0.0196(9) 0.0156(9) 0.0119(8) -0.0052(7) -0.0069(7) 0.0035(7)
C12 0.0178(9) 0.0166(9) 0.0170(9) -0.0063(8) -0.0029(7) -0.0006(7)
C13 0.0147(9) 0.0205(10) 0.0228(10) -0.0126(8) -0.0046(8) 0.0002(7)
C14 0.0186(10) 0.0163(9) 0.0285(11) -0.0089(9) -0.0069(8) -0.0001(8)
C15 0.0181(10) 0.0386(13) 0.0392(13) -0.0290(11) -0.0087(9) 0.0030(9)
C16 0.0242(12) 0.070(2) 0.077(2) -0.0634(19) -0.0091(13) 0.0028(12)
C17 0.0213(11) 0.0561(17) 0.0526(16) -0.0440(15) -0.0058(11) 0.0046(11)
C18 0.0168(10) 0.0357(12) 0.0243(11) -0.0192(10) -0.0035(8) 0.0019(8)
C19 0.0201(10) 0.0129(9) 0.0160(9) -0.0014(7) -0.0059(8) 0.0008(7)

loop_
_atom_type_symbol
_atom_type_description
_atom_type_scat_dispersion_real
_atom_type_scat_dispersion_imag
_atom_type_scat_source
C C 0.0033 0.0016 'International Tables Vol C Tables 4.2.6.8 and 6.1.1.4'
H H 0.0000 0.0000 'International Tables Vol C Tables 4.2.6.8 and 6.1.1.4'
N N 0.0061 0.0033 'International Tables Vol C Tables 4.2.6.8 and 6.1.1.4'
O O 0.0106 0.0060 'International Tables Vol C Tables 4.2.6.8 and 6.1.1.4'
Co Co 0.3494 0.9721 'International Tables Vol C Tables 4.2.6.8 and 6.1.1.4'

loop_
_geom_angle_atom_site_label_1
_geom_angle_atom_site_label_2
_geom_angle_atom_site_label_3
_geom_angle
_geom_angle_site_symmetry_1
_geom_angle_site_symmetry_3
O2 Co1 O1 108.92(6) 2_765 .
O2 Co1 N2 88.88(6) 2_765 1_564
O1 Co1 N2 88.59(6) . 1_564
O2 Co1 N1 94.25(6) 2_765 .
O1 Co1 N1 91.16(6) . .
N2 Co1 N1 176.77(7) 1_564 .
O2 Co1 O3 93.84(6) 2_765 1_655
O1 Co1 O3 157.24(6) . 1_655
N2 Co1 O3 91.69(6) 1_564 1_655
N1 Co1 O3 87.29(6) . 1_655
O2 Co1 O4 153.73(6) 2_765 1_655
O1 Co1 O4 97.19(6) . 1_655
N2 Co1 O4 88.96(6) 1_564 1_655
N1 Co1 O4 87.88(6) . 1_655
O3 Co1 O4 60.07(5) 1_655 1_655
O2 Co1 C19 123.80(7) 2_765 1_655
O1 Co1 C19 127.28(6) . 1_655
N2 Co1 C19 91.75(6) 1_564 1_655
N1 Co1 C19 85.84(6) . 1_655
O3 Co1 C19 29.96(6) 1_655 1_655
O4 Co1 C19 30.16(6) 1_655 1_655
C11 O1 Co1 124.29(13) . .
C11 O2 Co1 150.64(13) . 2_765
C19 O3 Co1 91.36(12) . 1_455
C19 O4 Co1 88.03(12) . 1_455
C4 N1 C1 117.02(17) . .
C4 N1 Co1 121.51(13) . .
C1 N1 Co1 121.44(13) . .
C9 N2 C10 116.91(17) . .
C9 N2 Co1 122.02(13) . 1_546
C10 N2 Co1 120.96(14) . 1_546
N1 C1 C2 123.42(18) . .
C1 C2 C3 119.71(18) . .
C5 C3 C2 116.39(18) . .
C5 C3 C6 122.02(18) . .
C2 C3 C6 121.59(18) . .
N1 C4 C5 122.97(19) . .
C4 C5 C3 120.32(19) . .
C7 C6 C8 116.49(18) . .
C7 C6 C3 122.58(18) . .
C8 C6 C3 120.92(18) . .
C9 C7 C6 119.51(18) . .
C10 C8 C6 120.12(19) . .
N2 C9 C7 123.68(18) . .
N2 C10 C8 123.3(2) . .
O1 C11 O2 124.74(19) . .
O1 C11 C12 119.81(17) . .
O2 C11 C12 115.32(17) . .
C11 C12 C13 119.91(16) . .
C12 C13 C18 109.93(17) . .
C12 C13 C15 113.72(17) . .
C18 C13 C15 101.24(17) . .
C12 C13 C14 111.86(17) . .
C18 C13 C14 110.63(17) . .
C15 C13 C14 108.99(17) . .
C19 C14 C13 113.61(16) . .
C16 C15 C13 105.74(18) . .
C17 C16 C15 106.71(19) . .
C18 C17 C16 105.08(19) . .
C17 C18 C13 105.20(18) . .
O3 C19 O4 120.31(19) . .
O3 C19 C14 119.34(18) . .
O4 C19 C14 120.30(19) . .
O3 C19 Co1 58.68(11) . 1_455
O4 C19 Co1 61.80(11) . 1_455
C14 C19 Co1 173.41(14) . 1_455

loop_
_geom_bond_atom_site_label_1
_geom_bond_atom_site_label_2
_geom_bond_distance
_geom_bond_site_symmetry_2
Co1 O2 2.0150(15) 2_765
Co1 O1 2.0445(15) .
Co1 N2 2.1299(16) 1_564
Co1 N1 2.1435(17) .
Co1 O3 2.1514(16) 1_655
Co1 O4 2.2203(15) 1_655
Co1 C19 2.518(2) 1_655
O1 C11 1.255(2) .
O2 C11 1.257(2) .
O2 Co1 2.0150(15) 2_765
O3 C19 1.258(3) .
O3 Co1 2.1514(16) 1_455
O4 C19 1.266(2) .
O4 Co1 2.2203(15) 1_455
N1 C4 1.338(3) .
N1 C1 1.339(3) .
N2 C9 1.335(3) .
N2 C10 1.336(3) .
N2 Co1 2.1299(16) 1_546
C1 C2 1.383(3) .
C2 C3 1.395(3) .
C3 C5 1.390(3) .
C3 C6 1.487(3) .
C4 C5 1.383(3) .
C6 C7 1.393(3) .
C6 C8 1.394(3) .
C7 C9 1.385(3) .
C8 C10 1.380(3) .
C11 C12 1.519(3) .
C12 C13 1.528(3) .
C13 C18 1.539(3) .
C13 C15 1.547(3) .
C13 C14 1.549(3) .
C14 C19 1.514(3) .
C15 C16 1.542(3) .
C16 C17 1.532(3) .
C17 C18 1.526(3) .
C19 Co1 2.518(2) 1_455
